data_2210260
loop_
_publ_author_name
'Yu, Ming-Ming'
'Kou, Hui-Zhong'
'Ni, Zhong-Hai'
'Ge, Chun-Hua'
'Cui, Ai-Li'

_publ_section_title
;
 A three-dimensional polymeric mixed-valence copper complex:
 poly[tri-\m-azido-\m-di-2-pyridyldiazene-dicopper(I,II)]
;
_journal_coeditor_code HG2048
_journal_issue 9
_journal_name_full 'Acta Crystallographica Section E'
_journal_page_first m2050
_journal_page_last m2051
_journal_paper_doi 10.1107/S1600536806028613
_journal_volume 62
_journal_year 2006
_chemical_formula_iupac '[Cu2 (N3)3 (C10 H8 N4)]'
_chemical_formula_moiety 'C10 H8 Cu2 N13'
_chemical_formula_sum 'C10 H8 Cu2 N13'
_chemical_formula_weight 437.37
_chemical_name_systematic
;
poly[tri-\m-azido-\m-di-2-pyridyldiazene-dicopper(I,II)]
;
_space_group_IT_number 70
_symmetry_cell_setting orthorhombic
_symmetry_space_group_name_Hall '-F 2uv 2vw'
_symmetry_space_group_name_H-M 'F d d d :2'
_atom_sites_solution_hydrogens geom
_atom_sites_solution_primary direct
_atom_sites_solution_secondary difmap
_audit_creation_method SHELXL-97
_cell_angle_alpha 90.00
_cell_angle_beta 90.00
_cell_angle_gamma 90.00
_cell_formula_units_Z 16
_cell_length_a 13.520(3)
_cell_length_b 18.127(4)
_cell_length_c 26.501(5)
_cell_measurement_reflns_used 787
_cell_measurement_temperature 292(3)
_cell_measurement_theta_max 25.84
_cell_measurement_theta_min 3.57
_cell_volume 6495(2)
_computing_cell_refinement CrystalStructure
_computing_data_collection 'CrystalStructure (Rigaku/MSC, 2004)'
_computing_data_reduction CrystalStructure
_computing_molecular_graphics 'XP in SHELXTL (Sheldrick, 1998)'
_computing_publication_material SHELXTL
_computing_structure_refinement 'SHELXL97 (Sheldrick, 1997)'
_computing_structure_solution 'SHELXS97 (Sheldrick, 1997)'
_diffrn_ambient_temperature 292(3)
_diffrn_measured_fraction_theta_full 0.998
_diffrn_measured_fraction_theta_max 0.998
_diffrn_measurement_device_type 'Rigaku R-AXIS RAPID IP'
_diffrn_measurement_method Oscillation
_diffrn_radiation_monochromator graphite
_diffrn_radiation_source 'fine-focus sealed tube'
_diffrn_radiation_type MoK\a
_diffrn_radiation_wavelength 0.71073
_diffrn_reflns_av_R_equivalents 0.0771
_diffrn_reflns_av_sigmaI/netI 0.0304
_diffrn_reflns_limit_h_max 17
_diffrn_reflns_limit_h_min -17
_diffrn_reflns_limit_k_max 23
_diffrn_reflns_limit_k_min -23
_diffrn_reflns_limit_l_max 33
_diffrn_reflns_limit_l_min -34
_diffrn_reflns_number 18086
_diffrn_reflns_theta_full 27.49
_diffrn_reflns_theta_max 27.49
_diffrn_reflns_theta_min 3.07
_diffrn_standards_decay_% 0
_diffrn_standards_interval_count 0
_diffrn_standards_interval_time 0
_diffrn_standards_number 0
_exptl_absorpt_coefficient_mu 2.644
_exptl_absorpt_correction_T_max 0.85210
_exptl_absorpt_correction_T_min 0.77354
_exptl_absorpt_correction_type multi-scan
_exptl_absorpt_process_details '(SADABS; Sheldrick, 1996)'
_exptl_crystal_colour black
_exptl_crystal_density_diffrn 1.789
_exptl_crystal_density_method 'not measured'
_exptl_crystal_description block
_exptl_crystal_F_000 3472
_exptl_crystal_size_max 0.12
_exptl_crystal_size_mid 0.08
_exptl_crystal_size_min 0.06
_refine_diff_density_max 1.353
_refine_diff_density_min -0.445
_refine_ls_extinction_method none
_refine_ls_goodness_of_fit_ref 1.241
_refine_ls_hydrogen_treatment constr
_refine_ls_matrix_type full
_refine_ls_number_parameters 115
_refine_ls_number_reflns 1876
_refine_ls_number_restraints 0
_refine_ls_restrained_S_all 1.241
_refine_ls_R_factor_all 0.0762
_refine_ls_R_factor_gt 0.0735
_refine_ls_shift/su_max 0.003
_refine_ls_shift/su_mean 0.000
_refine_ls_structure_factor_coef Fsqd
_refine_ls_weighting_details 'calc w=1/[\s^2^(Fo^2^)+(0.0802P)^2^+91.4266P] where P=(Fo^2^+2Fc^2^)/3'
_refine_ls_weighting_scheme calc
_refine_ls_wR_factor_gt 0.1867
_refine_ls_wR_factor_ref 0.1887
_reflns_number_gt 1808
_reflns_number_total 1876
_reflns_threshold_expression I>2\s(I)
_cod_data_source_file hg2048.cif
_cod_data_source_block I
_cod_depositor_comments
;
The following automatic conversions were performed:
'_symmetry_cell_setting' value 'Orthorhombic' changed to 'orthorhombic'
according to '/home/saulius/struct/CIF-dictionaries/cif_core.dic'
dictionary named 'cif_core.dic' version 2.4.1 from 2010-06-29.

Automatic conversion script
Id: cif_fix_enum 1527 2010-12-29 10:47:43Z saulius 

The following automatic conversions were performed:

'_symmetry_cell_setting' value 'Orthorhombic' changed to
'orthorhombic' according to
/home/saulius/struct/CIF-dictionaries/cif_core.dic dictionary named
'cif_core.dic' version 2.4.1 from 2010-06-29.

Automatic conversion script
Id: cif_fix_values 1715 2011-07-08 13:25:40Z adriana 
;
_cod_original_sg_symbol_H-M 'F d d d'
_cod_database_code 2210260
_cod_database_fobs_code 2210260

loop_
_symmetry_equiv_pos_as_xyz
'x, y, z'
'-x+3/4, -y+3/4, z'
'-x+3/4, y, -z+3/4'
'x, -y+3/4, -z+3/4'
'x, y+1/2, z+1/2'
'-x+3/4, -y+5/4, z+1/2'
'-x+3/4, y+1/2, -z+5/4'
'x, -y+5/4, -z+5/4'
'x+1/2, y, z+1/2'
'-x+5/4, -y+3/4, z+1/2'
'-x+5/4, y, -z+5/4'
'x+1/2, -y+3/4, -z+5/4'
'x+1/2, y+1/2, z'
'-x+5/4, -y+5/4, z'
'-x+5/4, y+1/2, -z+3/4'
'x+1/2, -y+5/4, -z+3/4'
'-x, -y, -z'
'x-3/4, y-3/4, -z'
'x-3/4, -y, z-3/4'
'-x, y-3/4, z-3/4'
'-x, -y+1/2, -z+1/2'
'x-3/4, y-1/4, -z+1/2'
'x-3/4, -y+1/2, z-1/4'
'-x, y-1/4, z-1/4'
'-x+1/2, -y, -z+1/2'
'x-1/4, y-3/4, -z+1/2'
'x-1/4, -y, z-1/4'
'-x+1/2, y-3/4, z-1/4'
'-x+1/2, -y+1/2, -z'
'x-1/4, y-1/4, -z'
'x-1/4, -y+1/2, z-3/4'
'-x+1/2, y-1/4, z-3/4'

loop_
_atom_site_type_symbol
_atom_site_label
_atom_site_fract_x
_atom_site_fract_y
_atom_site_fract_z
_atom_site_U_iso_or_equiv
_atom_site_adp_type
_atom_site_calc_flag
_atom_site_refinement_flags
_atom_site_occupancy
Cu Cu1 0.54121(5) 0.55171(4) 0.54779(2) 0.0358(3) Uani d . 1
N N1 0.4302(4) 0.5552(3) 0.4979(2) 0.0528(14) Uani d . 1
N N2 0.4080(6) 0.6099(4) 0.4741(3) 0.076(2) Uani d . 1
N N3 0.3874(9) 0.6623(5) 0.4491(4) 0.113(4) Uani d . 1
N N4 0.6087(3) 0.5258(3) 0.64846(16) 0.0366(10) Uani d . 1
N N5 0.4552(3) 0.5362(3) 0.60805(18) 0.0388(10) Uani d . 1
N N6 0.6250 0.6250 0.5121(2) 0.0430(16) Uani d S 1
N N7 0.6250 0.6250 0.4664(3) 0.069(3) Uani d S 1
N N8 0.6250 0.6250 0.4231(3) 0.123(6) Uani d S 1
C C1 0.5064(4) 0.5232(3) 0.6512(2) 0.0371(11) Uani d . 1
C C2 0.4597(5) 0.5043(5) 0.6962(3) 0.0556(17) Uani d . 1
H H2A 0.4956 0.4968 0.7257 0.067 Uiso calc R 1
C C3 0.3578(6) 0.4971(6) 0.6954(3) 0.076(3) Uani d . 1
H H3A 0.3246 0.4826 0.7245 0.091 Uiso calc R 1
C C4 0.3057(5) 0.5108(6) 0.6526(4) 0.080(3) Uani d . 1
H H4A 0.2371 0.5068 0.6526 0.096 Uiso calc R 1
C C5 0.3551(4) 0.5309(5) 0.6092(3) 0.0583(18) Uani d . 1
H H5A 0.3191 0.5411 0.5801 0.070 Uiso calc R 1

loop_
_atom_site_aniso_label
_atom_site_aniso_U_11
_atom_site_aniso_U_22
_atom_site_aniso_U_33
_atom_site_aniso_U_12
_atom_site_aniso_U_13
_atom_site_aniso_U_23
Cu1 0.0372(4) 0.0401(4) 0.0300(4) -0.0048(3) -0.0064(2) 0.0007(2)
N1 0.052(3) 0.053(3) 0.053(3) -0.002(2) -0.025(3) 0.003(2)
N2 0.087(5) 0.071(4) 0.069(4) 0.016(4) -0.047(4) -0.011(3)
N3 0.156(9) 0.072(5) 0.111(7) 0.029(6) -0.077(7) 0.003(5)
N4 0.033(2) 0.051(3) 0.026(2) -0.001(2) -0.0020(17) 0.0009(19)
N5 0.031(2) 0.044(2) 0.041(2) -0.0068(19) -0.0029(18) 0.000(2)
N6 0.056(4) 0.046(4) 0.027(3) -0.016(3) 0.000 0.000
N7 0.110(8) 0.051(5) 0.045(4) -0.032(5) 0.000 0.000
N8 0.253(18) 0.088(8) 0.029(4) -0.081(10) 0.000 0.000
C1 0.036(3) 0.042(3) 0.033(3) -0.004(2) 0.001(2) -0.001(2)
C2 0.041(3) 0.082(5) 0.044(3) -0.004(3) 0.007(3) 0.001(3)
C3 0.041(4) 0.123(8) 0.064(5) -0.005(4) 0.014(3) 0.012(5)
C4 0.034(3) 0.121(8) 0.084(6) -0.022(4) 0.012(4) 0.004(5)
C5 0.032(3) 0.076(5) 0.067(4) -0.007(3) -0.008(3) -0.001(4)

loop_
_atom_type_symbol
_atom_type_description
_atom_type_scat_dispersion_real
_atom_type_scat_dispersion_imag
_atom_type_scat_source
C C 0.0033 0.0016 'International Tables Vol C Tables 4.2.6.8 and 6.1.1.4'
H H 0.0000 0.0000 'International Tables Vol C Tables 4.2.6.8 and 6.1.1.4'
N N 0.0061 0.0033 'International Tables Vol C Tables 4.2.6.8 and 6.1.1.4'
Cu Cu 0.3201 1.2651 'International Tables Vol C Tables 4.2.6.8 and 6.1.1.4'

loop_
_geom_angle_atom_site_label_1
_geom_angle_atom_site_label_2
_geom_angle_atom_site_label_3
_geom_angle_site_symmetry_1
_geom_angle_site_symmetry_3
_geom_angle
_geom_angle_publ_flag
N1 Cu1 N4 . 11 167.3(2) yes
N1 Cu1 N1 . 17_666 78.8(2) yes
N2 N1 Cu1 . . 123.7(5) yes
N2 N1 Cu1 . 17_666 116.9(5) yes
N3 N2 N1 . . 177.4(10) yes
N4 N4 C1 11 . 112.5(5) ?
N4 N4 Cu1 11 11 116.2(4) ?
N4 Cu1 N1 11 17_666 93.60(19) yes
N4 C1 C2 . . 120.3(5) ?
N5 Cu1 N1 . . 95.5(2) yes
N5 Cu1 N1 . 17_666 113.5(2) yes
N5 Cu1 N4 . 11 78.07(19) ?
N5 C1 N4 . . 117.3(5) ?
N5 C1 C2 . . 122.3(5) ?
N5 C5 C4 . . 121.4(7) ?
N5 C5 H5A . . 119.3 ?
N6 Cu1 N5 . . 143.88(19) ?
N6 Cu1 N1 . . 95.3(2) ?
N6 Cu1 N1 . 17_666 102.4(2) ?
N6 Cu1 N4 . 11 96.26(18) ?
N7 N6 Cu1 . . 118.44(16) ?
N7 N6 Cu1 . 14 118.44(16) yes
N8 N7 N6 . . 180.000(3) yes
Cu1 N6 Cu1 . 14 123.1(3) ?
Cu1 N1 Cu1 . 17_666 101.2(2) ?
C1 N4 Cu1 . 11 129.8(4) ?
C1 N5 C5 . . 118.5(5) ?
C1 N5 Cu1 . . 113.7(3) ?
C1 C2 H2A . . 121.3 ?
C2 C3 H3A . . 119.6 ?
C3 C2 C1 . . 117.4(7) ?
C3 C2 H2A . . 121.3 ?
C3 C4 C5 . . 119.5(7) ?
C3 C4 H4A . . 120.2 ?
C4 C3 C2 . . 120.9(7) ?
C4 C3 H3A . . 119.6 ?
C4 C5 H5A . . 119.3 ?
C5 N5 Cu1 . . 127.5(5) ?
C5 C4 H4A . . 120.2 ?

loop_
_geom_bond_atom_site_label_1
_geom_bond_atom_site_label_2
_geom_bond_site_symmetry_2
_geom_bond_distance
_geom_bond_publ_flag
Cu1 N1 . 2.001(5) yes
Cu1 N1 17_666 2.318(6) yes
Cu1 N4 11 2.020(4) yes
Cu1 N5 . 1.995(5) yes
Cu1 N6 . 1.986(3) yes
N1 N2 . 1.213(9) yes
N1 Cu1 17_666 2.318(6) ?
N2 N3 . 1.192(10) ?
N4 N4 11 1.319(8) yes
N4 C1 . 1.387(7) ?
N4 Cu1 11 2.020(4) ?
N5 C1 . 1.356(7) ?
N5 C5 . 1.357(7) ?
N6 N7 . 1.210(10) yes
N6 Cu1 14 1.986(3) ?
N7 N8 . 1.149(12) ?
C1 C2 . 1.394(8) ?
C2 C3 . 1.383(10) ?
C2 H2A . 0.9300 ?
C3 C4 . 1.358(13) ?
C3 H3A . 0.9300 ?
C4 C5 . 1.379(11) ?
C4 H4A . 0.9300 ?
C5 H5A . 0.9300 ?
